data_7701136
loop_
_publ_author_name
'Preu\&s, Andrea'
'Korb, Marcus'
'Miesel, Dominique'
'R\"uffer, Tobias'
'Hildebrandt, Alexander'
'Lang, Heinrich'

_publ_section_title
;
 Ferrocenyl naphthalenes: substituent- and substitution pattern-depending
 charge transfer studies.
;
_journal_issue 38
_journal_name_full 'Dalton transactions (Cambridge, England : 2003)'
_journal_page_first 14418
_journal_page_last 14432
_journal_paper_doi 10.1039/c9dt03216a
_journal_volume 48
_journal_year 2019
_chemical_formula_moiety 'C21 H18 Fe O'
_chemical_formula_sum 'C21 H18 Fe O'
_chemical_formula_weight 342.20
_space_group_crystal_system monoclinic
_space_group_IT_number 14
_space_group_name_Hall '-P 2ybc'
_space_group_name_H-M_alt 'P 1 21/c 1'
_symmetry_space_group_name_Hall '-P 2ybc'
_symmetry_space_group_name_H-M 'P 1 21/c 1'
_atom_sites_solution_hydrogens geom
_audit_creation_method SHELXL-2013
_audit_update_record
;
2019-02-16 deposited with the CCDC.    2019-08-30 downloaded from the CCDC.
;
_cell_angle_alpha 90
_cell_angle_beta 115.885(3)
_cell_angle_gamma 90
_cell_formula_units_Z 4
_cell_length_a 15.3517(15)
_cell_length_b 7.3645(7)
_cell_length_c 14.7940(14)
_cell_measurement_reflns_used 7266
_cell_measurement_temperature 100.(2)
_cell_measurement_theta_max 25.6593
_cell_measurement_theta_min 2.9498
_cell_volume 1504.8(3)
_computing_cell_refinement 'SAINT V8.38A (Bruker AXS Inc., 2017)'
_computing_data_reduction 'SAINT V8.38A (Bruker AXS Inc., 2017)'
_computing_structure_refinement 'SHELXL-2013 (Sheldrick, 2013)'
_computing_structure_solution 'SHELXS-2013 (Sheldrick, 2013)'
_diffrn_ambient_temperature 100(2)
_diffrn_measured_fraction_theta_full 0.992
_diffrn_measured_fraction_theta_max 0.992
_diffrn_measurement_device_type 'D8 Ventture'
_diffrn_measurement_method '\w \p scans'
_diffrn_radiation_type MoK\a
_diffrn_radiation_wavelength 0.71073
_diffrn_reflns_av_R_equivalents 0.0518
_diffrn_reflns_av_unetI/netI 0.0398
_diffrn_reflns_Laue_measured_fraction_full 0.992
_diffrn_reflns_Laue_measured_fraction_max 0.992
_diffrn_reflns_limit_h_max 18
_diffrn_reflns_limit_h_min -18
_diffrn_reflns_limit_k_max 8
_diffrn_reflns_limit_k_min -8
_diffrn_reflns_limit_l_max 17
_diffrn_reflns_limit_l_min -17
_diffrn_reflns_number 12484
_diffrn_reflns_point_group_measured_fraction_full 0.992
_diffrn_reflns_point_group_measured_fraction_max 0.992
_diffrn_reflns_theta_full 25.000
_diffrn_reflns_theta_max 25.000
_diffrn_reflns_theta_min 3.761
_exptl_absorpt_coefficient_mu 1.004
_exptl_absorpt_correction_T_max 0.94
_exptl_absorpt_correction_T_min 0.79
_exptl_absorpt_correction_type multi-scan
_exptl_absorpt_process_details
;
SADABS-2016/2 - Bruker AXS area detector scaling and absorption correction
;
_exptl_crystal_colour 'clear intense orange'
_exptl_crystal_density_diffrn 1.511
_exptl_crystal_density_method 'not measured'
_exptl_crystal_description needle
_exptl_crystal_F_000 712
_exptl_crystal_size_max 0.200
_exptl_crystal_size_mid 0.060
_exptl_crystal_size_min 0.060
_refine_diff_density_max 0.475
_refine_diff_density_min -0.610
_refine_diff_density_rms 0.065
_refine_ls_extinction_method none
_refine_ls_goodness_of_fit_ref 1.066
_refine_ls_hydrogen_treatment constr
_refine_ls_matrix_type full
_refine_ls_number_parameters 209
_refine_ls_number_reflns 2626
_refine_ls_number_restraints 0
_refine_ls_restrained_S_all 1.066
_refine_ls_R_factor_all 0.0381
_refine_ls_R_factor_gt 0.0314
_refine_ls_shift/su_max 0.000
_refine_ls_shift/su_mean 0.000
_refine_ls_structure_factor_coef Fsqd
_refine_ls_weighting_details 'w=1/[\s^2^(Fo^2^)+(0.0408P)^2^+0.6918P] where P=(Fo^2^+2Fc^2^)/3'
_refine_ls_weighting_scheme calc
_refine_ls_wR_factor_gt 0.0791
_refine_ls_wR_factor_ref 0.0820
_reflns_Friedel_coverage 0.000
_reflns_number_gt 2283
_reflns_number_total 2626
_reflns_threshold_expression 'I > 2\s(I)'
_cod_data_source_file c9dt03216a2.cif
_cod_data_source_block DA-AP87-1
_cod_depositor_comments
;
The following automatic conversions were performed:

'_exptl_absorpt_correction_type' value 'Multi-Scan' changed to
'multi-scan' according to
/home/data/users/saulius/crontab/automatic-downloads/rss-feeds/RSC/lib/dictionaries/cif_core.dic
dictionary named 'cif_core.dic' version 2.4.2 from 2011-04-26.

Automatic conversion script
Id: cif_fix_values 4973 2017-02-22 13:04:09Z antanas 

 Adding full bibliography for 7701130--7701141.cif.
;
_cod_database_code 7701136
_shelx_space_group_comment
;
The symmetry employed for this shelxl refinement is uniquely defined
by the following loop, which should always be used as a source of
symmetry information in preference to the above space-group names.
They are only intended as comments.
;
_shelx_estimated_absorpt_t_min 0.825
_shelx_estimated_absorpt_t_max 0.942
_shelxl_version_number 2013-4

loop_
_space_group_symop_operation_xyz
'x, y, z'
'-x, y+1/2, -z+1/2'
'-x, -y, -z'
'x, -y-1/2, z-1/2'

loop_
_atom_site_label
_atom_site_type_symbol
_atom_site_fract_x
_atom_site_fract_y
_atom_site_fract_z
_atom_site_U_iso_or_equiv
_atom_site_adp_type
_atom_site_occupancy
_atom_site_site_symmetry_order
_atom_site_calc_flag
_atom_site_refinement_flags_posn
_atom_site_refinement_flags_adp
C1 C 0.77771(15) 0.7999(3) 0.42033(15) 0.0146(4) Uani 1 1 d . .
C2 C 0.88022(15) 0.8268(3) 0.46652(15) 0.0153(4) Uani 1 1 d . .
H2 H 0.9265 0.7772 0.4417 0.018 Uiso 1 1 calc R U
C3 C 0.90539(16) 0.9365(3) 0.55376(15) 0.0187(5) Uani 1 1 d . .
H3 H 0.9721 0.9779 0.6004 0.022 Uiso 1 1 calc R U
C4 C 0.81957(16) 0.9744(3) 0.56351(15) 0.0187(5) Uani 1 1 d . .
H4 H 0.8150 1.0479 0.6181 0.022 Uiso 1 1 calc R U
C5 C 0.74126(15) 0.8904(3) 0.48282(14) 0.0160(4) Uani 1 1 d . .
H5 H 0.6720 0.8941 0.4710 0.019 Uiso 1 1 calc R U
C6 C 0.80684(17) 0.4333(3) 0.56587(16) 0.0216(5) Uani 1 1 d . .
H6 H 0.7648 0.3601 0.5056 0.026 Uiso 1 1 calc R U
C7 C 0.90809(17) 0.4555(3) 0.60402(16) 0.0236(5) Uani 1 1 d . .
H7 H 0.9500 0.4011 0.5750 0.028 Uiso 1 1 calc R U
C8 C 0.94022(16) 0.5703(3) 0.68991(16) 0.0248(5) Uani 1 1 d . .
H8 H 1.0084 0.6098 0.7321 0.030 Uiso 1 1 calc R U
C9 C 0.85761(16) 0.6191(3) 0.70480(15) 0.0236(5) Uani 1 1 d . .
H9 H 0.8575 0.6991 0.7594 0.028 Uiso 1 1 calc R U
C10 C 0.77522(16) 0.5338(3) 0.62823(15) 0.0217(5) Uani 1 1 d . .
H10 H 0.7070 0.5437 0.6194 0.026 Uiso 1 1 calc R U
C11 C 0.71737(15) 0.7092(3) 0.32385(15) 0.0144(4) Uani 1 1 d . .
C12 C 0.74107(14) 0.5406(3) 0.29917(14) 0.0159(4) Uani 1 1 d . .
C13 C 0.67722(15) 0.4468(3) 0.21249(15) 0.0192(5) Uani 1 1 d . .
H13 H 0.6929 0.3280 0.1992 0.023 Uiso 1 1 calc R U
C14 C 0.59301(15) 0.5268(3) 0.14775(15) 0.0205(5) Uani 1 1 d . .
H14 H 0.5493 0.4606 0.0909 0.025 Uiso 1 1 calc R U
C15 C 0.56905(15) 0.7051(3) 0.16290(15) 0.0177(4) Uani 1 1 d . .
C16 C 0.48375(16) 0.7917(3) 0.09355(16) 0.0219(5) Uani 1 1 d . .
H16 H 0.4398 0.7265 0.0364 0.026 Uiso 1 1 calc R U
C17 C 0.46351(16) 0.9670(3) 0.10723(16) 0.0237(5) Uani 1 1 d . .
H17 H 0.4060 1.0234 0.0600 0.028 Uiso 1 1 calc R U
C18 C 0.52843(15) 1.0636(3) 0.19175(15) 0.0200(5) Uani 1 1 d . .
H18 H 0.5158 1.1872 0.2002 0.024 Uiso 1 1 calc R U
C19 C 0.60967(15) 0.9814(3) 0.26195(15) 0.0167(4) Uani 1 1 d . .
H19 H 0.6516 1.0487 0.3193 0.020 Uiso 1 1 calc R U
C20 C 0.63328(15) 0.7985(3) 0.25177(15) 0.0153(4) Uani 1 1 d . .
C21 C 0.84939(16) 0.2861(3) 0.35087(18) 0.0231(5) Uani 1 1 d . .
H20A H 0.8470 0.2700 0.2841 0.035 Uiso 1 1 calc R U
H20B H 0.8012 0.2072 0.3576 0.035 Uiso 1 1 calc R U
H20C H 0.9141 0.2544 0.4023 0.035 Uiso 1 1 calc R U
Fe1 Fe 0.84054(2) 0.70208(4) 0.56629(2) 0.01434(12) Uani 1 1 d . .
O1 O 0.82887(10) 0.4706(2) 0.36334(10) 0.0197(3) Uani 1 1 d . .

loop_
_atom_site_aniso_label
_atom_site_aniso_U_11
_atom_site_aniso_U_22
_atom_site_aniso_U_33
_atom_site_aniso_U_23
_atom_site_aniso_U_13
_atom_site_aniso_U_12
C1 0.0164(10) 0.0149(10) 0.0113(9) 0.0024(8) 0.0050(8) 0.0017(8)
C2 0.0165(10) 0.0169(10) 0.0117(10) 0.0012(8) 0.0053(8) -0.0003(8)
C3 0.0220(11) 0.0163(10) 0.0129(10) 0.0005(8) 0.0028(9) -0.0032(9)
C4 0.0265(12) 0.0148(10) 0.0122(10) 0.0004(8) 0.0059(9) 0.0007(9)
C5 0.0211(11) 0.0146(10) 0.0130(10) 0.0025(8) 0.0081(9) 0.0035(8)
C6 0.0297(12) 0.0157(10) 0.0184(11) 0.0051(9) 0.0097(9) -0.0004(9)
C7 0.0305(12) 0.0223(11) 0.0213(11) 0.0103(9) 0.0143(10) 0.0130(10)
C8 0.0217(12) 0.0330(13) 0.0154(10) 0.0097(9) 0.0040(9) 0.0054(10)
C9 0.0300(12) 0.0289(12) 0.0120(10) 0.0077(9) 0.0094(9) 0.0073(10)
C10 0.0220(11) 0.0258(11) 0.0178(11) 0.0083(9) 0.0090(9) 0.0028(9)
C11 0.0142(10) 0.0193(11) 0.0105(9) 0.0011(8) 0.0060(8) -0.0004(8)
C12 0.0159(10) 0.0200(10) 0.0120(9) 0.0011(8) 0.0061(8) -0.0004(8)
C13 0.0224(11) 0.0187(10) 0.0166(10) -0.0036(8) 0.0086(9) -0.0015(9)
C14 0.0204(11) 0.0273(12) 0.0107(10) -0.0036(9) 0.0039(9) -0.0034(9)
C15 0.0176(11) 0.0248(11) 0.0109(10) 0.0011(8) 0.0063(9) -0.0015(9)
C16 0.0183(11) 0.0325(13) 0.0104(10) 0.0012(9) 0.0022(9) 0.0000(9)
C17 0.0180(11) 0.0338(13) 0.0154(10) 0.0073(9) 0.0037(9) 0.0074(10)
C18 0.0200(11) 0.0235(11) 0.0190(11) 0.0046(9) 0.0108(9) 0.0030(9)
C19 0.0168(10) 0.0201(10) 0.0136(10) 0.0005(8) 0.0070(8) -0.0014(8)
C20 0.0149(10) 0.0218(11) 0.0113(10) 0.0006(8) 0.0076(8) -0.0024(8)
C21 0.0206(12) 0.0192(11) 0.0266(12) -0.0020(9) 0.0077(10) 0.0040(9)
Fe1 0.01647(18) 0.01657(19) 0.00890(17) 0.00109(11) 0.00453(13) 0.00250(11)
O1 0.0195(8) 0.0186(7) 0.0167(7) -0.0033(6) 0.0038(6) 0.0033(6)

loop_
_atom_type_symbol
_atom_type_description
_atom_type_scat_dispersion_real
_atom_type_scat_dispersion_imag
_atom_type_scat_source
C C 0.0033 0.0016 'International Tables Vol C Tables 4.2.6.8 and 6.1.1.4'
H H 0.0000 0.0000 'International Tables Vol C Tables 4.2.6.8 and 6.1.1.4'
Fe Fe 0.3463 0.8444 'International Tables Vol C Tables 4.2.6.8 and 6.1.1.4'
O O 0.0106 0.0060 'International Tables Vol C Tables 4.2.6.8 and 6.1.1.4'

loop_
_geom_angle_atom_site_label_1
_geom_angle_atom_site_label_2
_geom_angle_atom_site_label_3
_geom_angle
C2 C1 C5 106.54(17)
C2 C1 C11 128.25(18)
C5 C1 C11 125.09(19)
C2 C1 Fe1 68.63(11)
C5 C1 Fe1 68.01(11)
C11 C1 Fe1 131.26(14)
C3 C2 C1 108.56(18)
C3 C2 Fe1 69.47(12)
C1 C2 Fe1 70.73(11)
C3 C2 H2 125.7
C1 C2 H2 125.7
Fe1 C2 H2 125.7
C4 C3 C2 107.92(18)
C4 C3 Fe1 69.18(12)
C2 C3 Fe1 69.69(11)
C4 C3 H3 126.0
C2 C3 H3 126.0
Fe1 C3 H3 126.0
C5 C4 C3 108.31(18)
C5 C4 Fe1 69.75(12)
C3 C4 Fe1 70.15(12)
C5 C4 H4 125.8
C3 C4 H4 125.8
Fe1 C4 H4 125.8
C4 C5 C1 108.64(18)
C4 C5 Fe1 69.49(12)
C1 C5 Fe1 71.01(11)
C4 C5 H5 125.7
C1 C5 H5 125.7
Fe1 C5 H5 125.7
C7 C6 C10 107.94(19)
C7 C6 Fe1 69.74(12)
C10 C6 Fe1 69.65(12)
C7 C6 H6 126.0
C10 C6 H6 126.0
Fe1 C6 H6 126.0
C6 C7 C8 108.52(19)
C6 C7 Fe1 69.84(12)
C8 C7 Fe1 69.71(12)
C6 C7 H7 125.7
C8 C7 H7 125.7
Fe1 C7 H7 125.7
C7 C8 C9 107.6(2)
C7 C8 Fe1 69.58(12)
C9 C8 Fe1 69.49(12)
C7 C8 H8 126.2
C9 C8 H8 126.2
Fe1 C8 H8 126.2
C10 C9 C8 107.9(2)
C10 C9 Fe1 69.73(12)
C8 C9 Fe1 69.72(12)
C10 C9 H9 126.1
C8 C9 H9 126.1
Fe1 C9 H9 126.1
C6 C10 C9 108.0(2)
C6 C10 Fe1 69.64(12)
C9 C10 Fe1 69.51(12)
C6 C10 H10 126.0
C9 C10 H10 126.0
Fe1 C10 H10 126.0
C12 C11 C20 118.15(18)
C12 C11 C1 122.18(18)
C20 C11 C1 119.65(17)
O1 C12 C11 116.58(17)
O1 C12 C13 122.06(18)
C11 C12 C13 121.37(19)
C14 C13 C12 119.83(19)
C14 C13 H13 120.1
C12 C13 H13 120.1
C13 C14 C15 121.69(19)
C13 C14 H14 119.2
C15 C14 H14 119.2
C14 C15 C16 121.90(19)
C14 C15 C20 118.19(19)
C16 C15 C20 119.90(19)
C17 C16 C15 121.2(2)
C17 C16 H16 119.4
C15 C16 H16 119.4
C16 C17 C18 119.5(2)
C16 C17 H17 120.2
C18 C17 H17 120.2
C19 C18 C17 120.6(2)
C19 C18 H18 119.7
C17 C18 H18 119.7
C18 C19 C20 122.00(19)
C18 C19 H19 119.0
C20 C19 H19 119.0
C19 C20 C11 123.21(18)
C19 C20 C15 116.67(18)
C11 C20 C15 120.11(18)
O1 C21 H20A 109.5
O1 C21 H20B 109.5
H20A C21 H20B 109.5
O1 C21 H20C 109.5
H20A C21 H20C 109.5
H20B C21 H20C 109.5
C4 Fe1 C5 40.76(8)
C4 Fe1 C3 40.67(9)
C5 Fe1 C3 68.51(9)
C4 Fe1 C9 105.41(9)
C5 Fe1 C9 123.20(9)
C3 Fe1 C9 119.35(9)
C4 Fe1 C7 160.18(9)
C5 Fe1 C7 158.26(9)
C3 Fe1 C7 124.51(9)
C9 Fe1 C7 68.45(9)
C4 Fe1 C2 68.64(8)
C5 Fe1 C2 68.61(8)
C3 Fe1 C2 40.84(8)
C9 Fe1 C2 155.60(9)
C7 Fe1 C2 108.71(9)
C4 Fe1 C6 156.77(10)
C5 Fe1 C6 122.49(9)
C3 Fe1 C6 161.98(9)
C9 Fe1 C6 68.59(9)
C7 Fe1 C6 40.42(9)
C2 Fe1 C6 125.98(8)
C4 Fe1 C10 120.23(9)
C5 Fe1 C10 107.55(9)
C3 Fe1 C10 155.10(9)
C9 Fe1 C10 40.76(9)
C7 Fe1 C10 68.21(9)
C2 Fe1 C10 162.69(8)
C6 Fe1 C10 40.71(9)
C4 Fe1 C8 122.50(9)
C5 Fe1 C8 159.57(9)
C3 Fe1 C8 106.16(9)
C9 Fe1 C8 40.79(9)
C7 Fe1 C8 40.72(9)
C2 Fe1 C8 121.09(9)
C6 Fe1 C8 68.46(9)
C10 Fe1 C8 68.50(9)
C4 Fe1 C1 68.76(8)
C5 Fe1 C1 40.97(8)
C3 Fe1 C1 68.59(8)
C9 Fe1 C1 161.25(9)
C7 Fe1 C1 122.90(8)
C2 Fe1 C1 40.64(8)
C6 Fe1 C1 109.34(8)
C10 Fe1 C1 125.54(8)
C8 Fe1 C1 157.34(9)
C12 O1 C21 118.46(16)

loop_
_geom_bond_atom_site_label_1
_geom_bond_atom_site_label_2
_geom_bond_distance
C1 C2 1.430(3)
C1 C5 1.437(3)
C1 C11 1.479(3)
C1 Fe1 2.072(2)
C2 C3 1.425(3)
C2 Fe1 2.044(2)
C2 H2 1.0000
C3 C4 1.414(3)
C3 Fe1 2.041(2)
C3 H3 1.0000
C4 C5 1.414(3)
C4 Fe1 2.028(2)
C4 H4 1.0000
C5 Fe1 2.032(2)
C5 H5 1.0000
C6 C7 1.413(3)
C6 C10 1.423(3)
C6 Fe1 2.045(2)
C6 H6 1.0000
C7 C8 1.423(3)
C7 Fe1 2.044(2)
C7 H7 1.0000
C8 C9 1.425(3)
C8 Fe1 2.046(2)
C8 H8 1.0000
C9 C10 1.424(3)
C9 Fe1 2.043(2)
C9 H9 1.0000
C10 Fe1 2.045(2)
C10 H10 1.0000
C11 C12 1.387(3)
C11 C20 1.426(3)
C12 O1 1.366(2)
C12 C13 1.409(3)
C13 C14 1.362(3)
C13 H13 0.9500
C14 C15 1.408(3)
C14 H14 0.9500
C15 C16 1.415(3)
C15 C20 1.429(3)
C16 C17 1.364(3)
C16 H16 0.9500
C17 C18 1.406(3)
C17 H17 0.9500
C18 C19 1.367(3)
C18 H18 0.9500
C19 C20 1.420(3)
C19 H19 0.9500
C21 O1 1.425(2)
C21 H20A 0.9800
C21 H20B 0.9800
C21 H20C 0.9800

loop_
_geom_torsion_atom_site_label_1
_geom_torsion_atom_site_label_2
_geom_torsion_atom_site_label_3
_geom_torsion_atom_site_label_4
_geom_torsion
C5 C1 C2 C3 -1.8(2)
C11 C1 C2 C3 174.23(19)
Fe1 C1 C2 C3 -59.39(14)
C5 C1 C2 Fe1 57.62(13)
C11 C1 C2 Fe1 -126.4(2)
C1 C2 C3 C4 1.4(2)
Fe1 C2 C3 C4 -58.80(14)
C1 C2 C3 Fe1 60.17(14)
C2 C3 C4 C5 -0.4(2)
Fe1 C3 C4 C5 -59.53(14)
C2 C3 C4 Fe1 59.12(14)
C3 C4 C5 C1 -0.7(2)
Fe1 C4 C5 C1 -60.47(14)
C3 C4 C5 Fe1 59.78(14)
C2 C1 C5 C4 1.5(2)
C11 C1 C5 C4 -174.64(18)
Fe1 C1 C5 C4 59.53(14)
C2 C1 C5 Fe1 -58.00(13)
C11 C1 C5 Fe1 125.84(19)
C10 C6 C7 C8 -0.2(2)
Fe1 C6 C7 C8 59.16(15)
C10 C6 C7 Fe1 -59.40(14)
C6 C7 C8 C9 0.0(2)
Fe1 C7 C8 C9 59.28(15)
C6 C7 C8 Fe1 -59.25(14)
C7 C8 C9 C10 0.2(2)
Fe1 C8 C9 C10 59.51(15)
C7 C8 C9 Fe1 -59.34(15)
C7 C6 C10 C9 0.3(2)
Fe1 C6 C10 C9 -59.12(15)
C7 C6 C10 Fe1 59.45(14)
C8 C9 C10 C6 -0.3(2)
Fe1 C9 C10 C6 59.19(14)
C8 C9 C10 Fe1 -59.51(15)
C2 C1 C11 C12 48.5(3)
C5 C1 C11 C12 -136.1(2)
Fe1 C1 C11 C12 -45.7(3)
C2 C1 C11 C20 -129.6(2)
C5 C1 C11 C20 45.7(3)
Fe1 C1 C11 C20 136.11(17)
C20 C11 C12 O1 170.99(17)
C1 C11 C12 O1 -7.2(3)
C20 C11 C12 C13 -9.3(3)
C1 C11 C12 C13 172.46(19)
O1 C12 C13 C14 -176.16(18)
C11 C12 C13 C14 4.2(3)
C12 C13 C14 C15 2.4(3)
C13 C14 C15 C16 177.1(2)
C13 C14 C15 C20 -3.4(3)
C14 C15 C16 C17 -177.3(2)
C20 C15 C16 C17 3.2(3)
C15 C16 C17 C18 -0.1(3)
C16 C17 C18 C19 -2.4(3)
C17 C18 C19 C20 1.6(3)
C18 C19 C20 C11 -179.88(19)
C18 C19 C20 C15 1.5(3)
C12 C11 C20 C19 -170.37(19)
C1 C11 C20 C19 7.9(3)
C12 C11 C20 C15 8.2(3)
C1 C11 C20 C15 -173.57(18)
C14 C15 C20 C19 176.65(18)
C16 C15 C20 C19 -3.9(3)
C14 C15 C20 C11 -2.0(3)
C16 C15 C20 C11 177.51(18)
C11 C12 O1 C21 169.41(18)
C13 C12 O1 C21 -10.3(3)
